data_4510758
loop_
_publ_author_name
'Maddileti, D.'
'Jayabun, S. K.'
'Nangia, Ashwini'

_publ_section_title
;
 Soluble Cocrystals of the Xanthine Oxidase Inhibitor Febuxostat
;
_journal_issue 7
_journal_name_full 'Crystal Growth &amp; Design'
_journal_page_first 3188
_journal_paper_doi 10.1021/cg400583z
_journal_volume 13
_journal_year 2013
_chemical_formula_moiety 'C16 H16 N2 O3 S, C2 H5 N O'
_chemical_formula_sum 'C18 H21 N3 O4 S'
_chemical_formula_weight 375.44
_chemical_melting_point 428
_chemical_name_common Febuxostat-Acetamide
_chemical_name_systematic '2-(3-cyano-4-isobutyloxy)-phenyl-4-methyl-5-thiazolecarboxylic acid : acetaamide (1:1)'
_space_group_IT_number 14
_symmetry_cell_setting monoclinic
_symmetry_space_group_name_Hall '-P 2ybc'
_symmetry_space_group_name_H-M 'P 1 21/c 1'
_atom_sites_solution_hydrogens geom
_atom_sites_solution_primary direct
_atom_sites_solution_secondary difmap
_audit_creation_method SHELXL-97
_cell_angle_alpha 90.00
_cell_angle_beta 95.290(4)
_cell_angle_gamma 90.00
_cell_formula_units_Z 4
_cell_length_a 10.8516(4)
_cell_length_b 23.6670(9)
_cell_length_c 7.4362(4)
_cell_measurement_reflns_used 4957
_cell_measurement_temperature 298(2)
_cell_measurement_theta_max 26.3083
_cell_measurement_theta_min 2.8727
_cell_volume 1901.67(14)
_computing_molecular_graphics
;
 OLEX2: a complete structure solution, refinement and analysis program.
 Dolomanov et al., J. Appl. Cryst. (2009). 42, 339-341
;
_computing_publication_material
;
 OLEX2: a complete structure solution, refinement and analysis program.
 Dolomanov et al., J. Appl. Cryst. (2009). 42, 339-341
;
_computing_structure_refinement 'SHELXL-97 (Sheldrick, 1997)'
_computing_structure_solution 'SHELXS-97 (Sheldrick, 1990)'
_diffrn_ambient_temperature 298(2)
_diffrn_measured_fraction_theta_full 0.999
_diffrn_measured_fraction_theta_max 0.999
_diffrn_measurement_device_type 'Xcalibur, Eos, Gemini'
_diffrn_measurement_method '\w scans'
_diffrn_radiation_monochromator graphite
_diffrn_radiation_source 'fine-focus sealed tube'
_diffrn_radiation_type MoK\a
_diffrn_radiation_wavelength 0.71073
_diffrn_reflns_av_R_equivalents 0.0229
_diffrn_reflns_av_sigmaI/netI 0.0318
_diffrn_reflns_limit_h_max 12
_diffrn_reflns_limit_h_min -12
_diffrn_reflns_limit_k_max 28
_diffrn_reflns_limit_k_min -16
_diffrn_reflns_limit_l_max 8
_diffrn_reflns_limit_l_min -8
_diffrn_reflns_number 6961
_diffrn_reflns_theta_full 25.00
_diffrn_reflns_theta_max 25.00
_diffrn_reflns_theta_min 2.88
_exptl_absorpt_coefficient_mu 0.198
_exptl_absorpt_correction_T_max 26.3083
_exptl_absorpt_correction_T_min 2.8727
_exptl_absorpt_correction_type multi-scan
_exptl_absorpt_process_details
;
CrysAlisPro, Oxford Diffraction Ltd.,
Version 1.171.34.40 (release 27-08-2010 CrysAlis171 .NET)
(compiled Aug 27 2010,11:50:40)
Empirical absorption correction using spherical harmonics,
 implemented in SCALE3 ABSPACK scaling algorithm.
;
_exptl_crystal_colour colourless
_exptl_crystal_density_diffrn 1.311
_exptl_crystal_density_method 'not measured'
_exptl_crystal_description needle
_exptl_crystal_F_000 792
_exptl_crystal_size_max 0.36
_exptl_crystal_size_mid 0.24
_exptl_crystal_size_min 0.22
_refine_diff_density_max 0.243
_refine_diff_density_min -0.173
_refine_diff_density_rms 0.038
_refine_ls_extinction_coef 0.0139(12)
_refine_ls_extinction_expression Fc^*^=kFc[1+0.001xFc^2^\l^3^/sin(2\q)]^-1/4^
_refine_ls_extinction_method SHELXL
_refine_ls_goodness_of_fit_ref 1.046
_refine_ls_hydrogen_treatment mixed
_refine_ls_matrix_type full
_refine_ls_number_parameters 252
_refine_ls_number_reflns 3339
_refine_ls_number_restraints 0
_refine_ls_restrained_S_all 1.046
_refine_ls_R_factor_all 0.0488
_refine_ls_R_factor_gt 0.0400
_refine_ls_shift/su_max 0.001
_refine_ls_shift/su_mean 0.000
_refine_ls_structure_factor_coef Fsqd
_refine_ls_weighting_details
;
calc w=1/[\s^2^(Fo^2^)+(0.0462P)^2^+0.5269P] where P=(Fo^2^+2Fc^2^)/3
;
_refine_ls_weighting_scheme calc
_refine_ls_wR_factor_gt 0.0974
_refine_ls_wR_factor_ref 0.1025
_reflns_number_gt 2839
_reflns_number_total 3339
_reflns_threshold_expression >2sigma(I)
_cod_data_source_file cg400583z_si_002.cif
_cod_data_source_block FEB-ACT
_cod_depositor_comments
;
The following automatic conversions were performed:

'_chemical_melting_point' value '428 K' was changed to '428' - the
value should be numeric and without a unit
designator.

'_symmetry_cell_setting' value 'Monoclinic' changed to
'monoclinic' according to
/usr/data/users/saulius/automatic-downloads/retrospective/ACS/lib/dictionaries/cif_core.dic
dictionary named 'cif_core.dic' version 2.4.2 from 2011-04-26.

Automatic conversion script
Id: cif_fix_values 2281 2013-09-26 08:29:07Z andrius 
;
_cod_original_sg_symbol_H-M P21/c
_cod_database_code 4510758

loop_
_symmetry_equiv_pos_as_xyz
'-x, y+1/2, -z+1/2'
'-x, -y, -z'
'x, y, z'
'x, -y-1/2, z-1/2'

loop_
_atom_site_label
_atom_site_type_symbol
_atom_site_fract_x
_atom_site_fract_y
_atom_site_fract_z
_atom_site_U_iso_or_equiv
_atom_site_adp_type
_atom_site_occupancy
_atom_site_symmetry_multiplicity
_atom_site_calc_flag
_atom_site_refinement_flags
S1 S 0.78193(4) 0.498844(19) 0.79433(7) 0.03849(17) Uani 1 1 d .
O2 O 1.02446(13) 0.61538(6) 0.94409(19) 0.0472(4) Uani 1 1 d .
O3 O 0.22571(12) 0.38447(6) 0.60215(19) 0.0447(4) Uani 1 1 d .
N1 N 0.63001(13) 0.57999(6) 0.8317(2) 0.0346(4) Uani 1 1 d .
C9 C 0.31765(16) 0.42106(7) 0.6536(2) 0.0324(4) Uani 1 1 d .
O1 O 1.04046(12) 0.53070(6) 0.8149(2) 0.0524(4) Uani 1 1 d .
C6 C 0.52628(16) 0.48952(7) 0.7462(2) 0.0299(4) Uani 1 1 d .
O4 O 0.26764(13) 0.62096(6) 0.9496(2) 0.0592(4) Uani 1 1 d .
C13 C 0.09868(16) 0.40167(8) 0.6125(3) 0.0378(4) Uani 1 1 d .
H13A H 0.0811 0.4358 0.5425 0.045 Uiso 1 1 calc R
H13B H 0.0836 0.4091 0.7369 0.045 Uiso 1 1 calc R
C4 C 0.74700(16) 0.60231(8) 0.8668(2) 0.0339(4) Uani 1 1 d .
C11 C 0.40596(16) 0.50908(7) 0.7609(2) 0.0348(4) Uani 1 1 d .
H11 H 0.3949 0.5456 0.8025 0.042 Uiso 1 1 calc R
C3 C 0.63467(16) 0.52582(8) 0.7916(2) 0.0311(4) Uani 1 1 d .
C7 C 0.54051(17) 0.43443(8) 0.6861(2) 0.0355(4) Uani 1 1 d .
H7 H 0.6195 0.4202 0.6763 0.043 Uiso 1 1 calc R
C10 C 0.30325(17) 0.47587(8) 0.7158(2) 0.0352(4) Uani 1 1 d .
H10 H 0.2245 0.4901 0.7270 0.042 Uiso 1 1 calc R
C8 C 0.43785(16) 0.40046(7) 0.6406(2) 0.0338(4) Uani 1 1 d .
C1 C 0.97775(17) 0.56834(8) 0.8685(2) 0.0356(4) Uani 1 1 d .
N3 N 0.44026(17) 0.67152(9) 0.9344(3) 0.0546(5) Uani 1 1 d .
C12 C 0.45387(19) 0.34313(9) 0.5810(3) 0.0477(5) Uani 1 1 d .
C2 C 0.84160(16) 0.56426(8) 0.8532(2) 0.0334(4) Uani 1 1 d .
C17 C 0.32444(18) 0.66612(8) 0.9718(3) 0.0408(5) Uani 1 1 d .
C5 C 0.7588(2) 0.66412(9) 0.9077(3) 0.0538(6) Uani 1 1 d .
H5B H 0.7230 0.6722 1.0182 0.081 Uiso 1 1 calc R
H5A H 0.7164 0.6854 0.8110 0.081 Uiso 1 1 calc R
H5C H 0.8447 0.6745 0.9202 0.081 Uiso 1 1 calc R
C14 C 0.01747(18) 0.35365(9) 0.5370(3) 0.0427(5) Uani 1 1 d .
H14 H 0.0356 0.3472 0.4119 0.051 Uiso 1 1 calc R
C16 C 0.0439(2) 0.29914(10) 0.6411(4) 0.0671(7) Uani 1 1 d .
H16C H 0.0244 0.3040 0.7635 0.101 Uiso 1 1 calc R
H16B H 0.1298 0.2897 0.6403 0.101 Uiso 1 1 calc R
H16A H -0.0059 0.2693 0.5854 0.101 Uiso 1 1 calc R
N2 N 0.4680(2) 0.29751(8) 0.5368(3) 0.0744(6) Uani 1 1 d .
C15 C -0.11798(19) 0.37123(10) 0.5345(3) 0.0575(6) Uani 1 1 d .
H15C H -0.1307 0.4061 0.4693 0.086 Uiso 1 1 calc R
H15B H -0.1388 0.3763 0.6562 0.086 Uiso 1 1 calc R
H15A H -0.1696 0.3424 0.4766 0.086 Uiso 1 1 calc R
C18 C 0.2652(2) 0.71666(10) 1.0467(4) 0.0761(8) Uani 1 1 d .
H18A H 0.2211 0.7055 1.1471 0.114 Uiso 1 1 calc R
H18B H 0.2086 0.7333 0.9549 0.114 Uiso 1 1 calc R
H18C H 0.3278 0.7437 1.0865 0.114 Uiso 1 1 calc R
H3B H 0.478(2) 0.7031(11) 0.952(3) 0.058(7) Uiso 1 1 d .
H3A H 0.484(3) 0.6425(13) 0.894(4) 0.087(9) Uiso 1 1 d .
H2 H 1.114(3) 0.6133(12) 0.941(3) 0.084(8) Uiso 1 1 d .

loop_
_atom_site_aniso_label
_atom_site_aniso_U_11
_atom_site_aniso_U_22
_atom_site_aniso_U_33
_atom_site_aniso_U_23
_atom_site_aniso_U_13
_atom_site_aniso_U_12
S1 0.0244(3) 0.0318(3) 0.0589(3) -0.0047(2) 0.0022(2) 0.0021(2)
O2 0.0248(8) 0.0494(9) 0.0674(9) -0.0114(7) 0.0038(6) -0.0055(6)
O3 0.0288(7) 0.0348(7) 0.0703(9) -0.0129(6) 0.0036(6) -0.0051(6)
N1 0.0246(8) 0.0305(8) 0.0483(9) -0.0021(7) 0.0008(6) 0.0001(7)
C9 0.0284(10) 0.0303(9) 0.0384(9) -0.0014(7) 0.0022(7) -0.0042(8)
O1 0.0277(8) 0.0499(9) 0.0803(10) -0.0103(8) 0.0086(7) 0.0050(7)
C6 0.0267(9) 0.0286(10) 0.0340(9) 0.0010(7) 0.0008(7) -0.0005(7)
O4 0.0272(8) 0.0457(9) 0.1049(12) -0.0057(8) 0.0080(8) -0.0072(7)
C13 0.0266(10) 0.0376(10) 0.0493(11) -0.0048(8) 0.0040(8) -0.0040(8)
C4 0.0252(9) 0.0316(10) 0.0447(10) -0.0001(8) 0.0021(7) -0.0013(8)
C11 0.0320(10) 0.0277(10) 0.0448(10) -0.0053(8) 0.0038(8) 0.0002(8)
C3 0.0265(10) 0.0323(10) 0.0344(9) 0.0024(7) 0.0022(7) 0.0009(8)
C7 0.0250(10) 0.0333(10) 0.0481(10) 0.0001(8) 0.0028(8) 0.0040(8)
C10 0.0243(9) 0.0338(10) 0.0478(10) -0.0044(8) 0.0049(7) 0.0022(8)
C8 0.0318(10) 0.0252(9) 0.0442(10) -0.0027(7) 0.0017(8) 0.0017(8)
C1 0.0254(10) 0.0386(10) 0.0427(10) 0.0023(8) 0.0030(7) -0.0015(8)
N3 0.0314(10) 0.0338(10) 0.1006(15) -0.0052(10) 0.0171(9) -0.0047(8)
C12 0.0319(11) 0.0349(12) 0.0758(14) -0.0068(10) 0.0021(10) 0.0023(9)
C2 0.0256(10) 0.0342(10) 0.0403(9) 0.0006(8) 0.0023(7) -0.0014(8)
C17 0.0267(10) 0.0369(11) 0.0584(12) 0.0080(9) 0.0026(8) 0.0005(9)
C5 0.0332(12) 0.0350(11) 0.0916(16) -0.0096(11) -0.0020(11) -0.0030(9)
C14 0.0337(11) 0.0421(11) 0.0520(11) -0.0074(9) 0.0019(8) -0.0061(9)
C16 0.0519(15) 0.0409(13) 0.1061(19) -0.0019(13) -0.0061(13) -0.0104(11)
N2 0.0611(14) 0.0364(11) 0.1251(18) -0.0193(11) 0.0049(12) 0.0076(10)
C15 0.0350(12) 0.0544(14) 0.0817(16) -0.0032(12) -0.0013(11) -0.0095(10)
C18 0.0544(16) 0.0473(14) 0.131(2) -0.0030(15) 0.0337(15) 0.0084(12)

loop_
_atom_type_symbol
_atom_type_description
_atom_type_scat_dispersion_real
_atom_type_scat_dispersion_imag
_atom_type_scat_source
N N 0.0061 0.0033 'International Tables Vol C Tables 4.2.6.8 and 6.1.1.4'
S S 0.1246 0.1234 'International Tables Vol C Tables 4.2.6.8 and 6.1.1.4'
O O 0.0106 0.0060 'International Tables Vol C Tables 4.2.6.8 and 6.1.1.4'
H H 0.0000 0.0000 'International Tables Vol C Tables 4.2.6.8 and 6.1.1.4'
C C 0.0033 0.0016 'International Tables Vol C Tables 4.2.6.8 and 6.1.1.4'

loop_
_geom_angle_atom_site_label_1
_geom_angle_atom_site_label_2
_geom_angle_atom_site_label_3
_geom_angle
O2 C1 C2 115.40(16)
O3 C9 C10 126.15(16)
O3 C9 C8 115.16(15)
O3 C13 H13A 110.3
O3 C13 H13B 110.3
O3 C13 C14 107.10(15)
N1 C4 C5 118.26(16)
N1 C3 S1 114.42(13)
N1 C3 C6 124.99(16)
C9 O3 C13 119.20(14)
C9 C10 H10 120.0
C9 C8 C12 119.11(16)
O1 C1 O2 123.55(17)
O1 C1 C2 121.05(18)
C6 C11 H11 119.0
C6 C3 S1 120.58(13)
C6 C7 H7 119.7
O4 C17 N3 121.9(2)
O4 C17 C18 121.10(19)
C13 C14 H14 107.9
C13 C14 C16 111.88(17)
C13 C14 C15 109.08(17)
H13A C13 H13B 108.5
C4 C2 S1 110.00(13)
C4 C2 C1 134.46(17)
C4 C5 H5B 109.5
C4 C5 H5A 109.5
C4 C5 H5C 109.5
C11 C6 C3 121.42(16)
C11 C10 C9 119.95(17)
C11 C10 H10 120.0
C3 S1 C2 89.80(8)
C3 N1 C4 111.21(15)
C7 C6 C11 117.85(16)
C7 C6 C3 120.73(16)
C7 C8 C9 120.74(16)
C7 C8 C12 120.14(17)
C10 C9 C8 118.69(16)
C10 C11 C6 122.09(16)
C10 C11 H11 119.0
C8 C7 C6 120.66(17)
C8 C7 H7 119.7
C1 O2 H2 106.9(16)
C1 C2 S1 115.46(14)
N3 C17 C18 117.0(2)
C2 C4 N1 114.57(16)
C2 C4 C5 127.13(17)
C17 N3 H3B 120.3(16)
C17 N3 H3A 122.6(18)
C17 C18 H18A 109.5
C17 C18 H18B 109.5
C17 C18 H18C 109.5
H5B C5 H5A 109.5
H5B C5 H5C 109.5
H5A C5 H5C 109.5
C14 C13 H13A 110.3
C14 C13 H13B 110.3
C14 C16 H16C 109.5
C14 C16 H16B 109.5
C14 C16 H16A 109.5
C14 C15 H15C 109.5
C14 C15 H15B 109.5
C14 C15 H15A 109.5
C16 C14 H14 107.9
C16 C14 C15 111.96(18)
H16C C16 H16B 109.5
H16C C16 H16A 109.5
H16B C16 H16A 109.5
N2 C12 C8 178.6(3)
C15 C14 H14 107.9
H15C C15 H15B 109.5
H15C C15 H15A 109.5
H15B C15 H15A 109.5
H18A C18 H18B 109.5
H18A C18 H18C 109.5
H18B C18 H18C 109.5
H3B N3 H3A 117(2)

loop_
_geom_bond_atom_site_label_1
_geom_bond_atom_site_label_2
_geom_bond_distance
S1 C3 1.7191(18)
S1 C2 1.7193(19)
O2 C1 1.326(2)
O2 H2 0.97(3)
O3 C9 1.349(2)
O3 C13 1.446(2)
N1 C4 1.377(2)
N1 C3 1.318(2)
C9 C10 1.391(2)
C9 C8 1.404(3)
O1 C1 1.211(2)
C6 C11 1.399(2)
C6 C3 1.470(2)
C6 C7 1.392(2)
O4 C17 1.237(2)
C13 H13A 0.9700
C13 H13B 0.9700
C13 C14 1.514(3)
C4 C2 1.376(2)
C4 C5 1.497(3)
C11 H11 0.9300
C11 C10 1.380(3)
C7 H7 0.9300
C7 C8 1.390(3)
C10 H10 0.9300
C8 C12 1.443(3)
C1 C2 1.474(2)
N3 C17 1.318(3)
N3 H3B 0.86(2)
N3 H3A 0.90(3)
C12 N2 1.143(3)
C17 C18 1.490(3)
C5 H5B 0.9600
C5 H5A 0.9600
C5 H5C 0.9600
C14 H14 0.9800
C14 C16 1.518(3)
C14 C15 1.526(3)
C16 H16C 0.9600
C16 H16B 0.9600
C16 H16A 0.9600
C15 H15C 0.9600
C15 H15B 0.9600
C15 H15A 0.9600
C18 H18A 0.9600
C18 H18B 0.9600
C18 H18C 0.9600
